data_4133697
loop_
_publ_author_name
'Arnold, Amela'
'Sherbow, Tobias J.'
'Sayler, Richard I.'
'Britt, R. David'
'Thompson, Emily J.'
'Mu\~noz, M Teresa'
'Fettinger, James C.'
'Berben, Louise A.'

_publ_section_title
;
 Organic Electron Delocalization Modulated by Ligand Charge States in
 [L<sub>2</sub>M]<sup> <i>n-</i> </sup> Complexes of Group 13 Ions.
;
_journal_issue 40
_journal_name_full 'Journal of the American Chemical Society'
_journal_page_first 15792
_journal_page_last 15803
_journal_paper_doi 10.1021/jacs.9b05602
_journal_volume 141
_journal_year 2019
_chemical_formula_moiety 'C70 H62 In N6 Na O5 [+ solvent]'
_chemical_formula_sum 'C70 H62 In N6 Na O5'
_chemical_formula_weight 1205.06
_space_group_crystal_system monoclinic
_space_group_IT_number 15
_space_group_name_Hall '-C 2yc'
_space_group_name_H-M_alt 'C 1 2/c 1'
_atom_sites_solution_hydrogens geom
_audit_creation_method SHELXL-2017/1
_cell_angle_alpha 90
_cell_angle_beta 106.0865(8)
_cell_angle_gamma 90
_cell_formula_units_Z 4
_cell_length_a 22.1255(13)
_cell_length_b 22.0761(13)
_cell_length_c 15.9027(9)
_cell_measurement_reflns_used 9870
_cell_measurement_temperature 90(2)
_cell_measurement_theta_max 30.77
_cell_measurement_theta_min 2.28
_cell_volume 7463.4(8)
_computing_cell_refinement 'SAINT (8.37a) (Bruker, 2016)'
_computing_data_collection 'Apex2 (2014.9-1) (Bruker, 2014)'
_computing_data_reduction 'SAINT (8.37a) (Bruker, 2016)'
_computing_molecular_graphics 'Bruker SHELXTL'
_computing_publication_material 'Bruker SHELXTL'
_computing_structure_refinement 'SHELXL-2017/1 (Sheldrick, 2017)'
_computing_structure_solution 'SHELXT (Sheldrick, 2014)'
_diffrn_ambient_temperature 90(2)
_diffrn_measured_fraction_theta_full 0.999
_diffrn_measured_fraction_theta_max 0.995
_diffrn_measurement_device_type 'Bruker APEX-II CCD'
_diffrn_measurement_method '\f and \w scans'
_diffrn_radiation_type MoK\a
_diffrn_radiation_wavelength 0.71073
_diffrn_reflns_av_R_equivalents 0.0358
_diffrn_reflns_av_unetI/netI 0.0294
_diffrn_reflns_Laue_measured_fraction_full 0.999
_diffrn_reflns_Laue_measured_fraction_max 0.995
_diffrn_reflns_limit_h_max 31
_diffrn_reflns_limit_h_min -31
_diffrn_reflns_limit_k_max 31
_diffrn_reflns_limit_k_min -31
_diffrn_reflns_limit_l_max 22
_diffrn_reflns_limit_l_min -22
_diffrn_reflns_number 42685
_diffrn_reflns_point_group_measured_fraction_full 0.999
_diffrn_reflns_point_group_measured_fraction_max 0.995
_diffrn_reflns_theta_full 25.242
_diffrn_reflns_theta_max 30.774
_diffrn_reflns_theta_min 1.684
_exptl_absorpt_coefficient_mu 0.368
_exptl_absorpt_correction_T_max 0.9222
_exptl_absorpt_correction_T_min 0.7943
_exptl_absorpt_correction_type multi-scan
_exptl_absorpt_process_details 'SADABS 2016/2 (Sheldrick, 2016)'
_exptl_crystal_colour Brown
_exptl_crystal_density_diffrn 1.072
_exptl_crystal_description Cube
_exptl_crystal_F_000 2496
_exptl_crystal_size_max 0.302
_exptl_crystal_size_mid 0.285
_exptl_crystal_size_min 0.249
_refine_diff_density_max 1.516
_refine_diff_density_min -1.157
_refine_diff_density_rms 0.070
_refine_ls_extinction_method none
_refine_ls_goodness_of_fit_ref 1.050
_refine_ls_hydrogen_treatment constr
_refine_ls_matrix_type full
_refine_ls_number_parameters 605
_refine_ls_number_reflns 11615
_refine_ls_number_restraints 77
_refine_ls_restrained_S_all 1.048
_refine_ls_R_factor_all 0.0553
_refine_ls_R_factor_gt 0.0457
_refine_ls_shift/su_max 0.001
_refine_ls_shift/su_mean 0.000
_refine_ls_structure_factor_coef Fsqd
_refine_ls_weighting_details 'w=1/[\s^2^(Fo^2^)+(0.0570P)^2^+10.7067P] where P=(Fo^2^+2Fc^2^)/3'
_refine_ls_weighting_scheme calc
_refine_ls_wR_factor_gt 0.1152
_refine_ls_wR_factor_ref 0.1217
_reflns_Friedel_coverage 0.000
_reflns_number_gt 9848
_reflns_number_total 11615
_reflns_threshold_expression 'I > 2\s(I)'
_cod_data_source_file ja9b05602_si_001.cif
_cod_data_source_block TJS93FMI_SQ
_cod_depositor_comments
;
The following automatic conversions were performed:

data item '_exptl_absorpt_correction_type' value 'Multi-scan' was
changed to 'multi-scan' in accordance with the
/home/saulius/struct/COD-crude-data/automatic-downloads/DataCite-retrospective/ACS/depositions/lib/dictionaries/cif_core.dic
dictionary named 'cif_core.dic' version 2.4.2 last updated on
2011-04-26.

Automatic conversion script
Id: cif_fix_values 6909 2019-04-08 15:41:33Z antanas 
;
_cod_original_sg_symbol_H-M 'C 2/c'
_cod_database_code 4133697
_shelx_shelxl_version_number 2017/1
_shelx_space_group_comment
; 
The symmetry employed for this shelxl refinement is uniquely defined 
by the following loop, which should always be used as a source of 
symmetry information in preference to the above space-group names. 
They are only intended as comments. 
;
_shelx_estimated_absorpt_t_min 0.897
_shelx_estimated_absorpt_t_max 0.914

loop_
_space_group_symop_operation_xyz
'x, y, z'
'-x, y, -z+1/2'
'x+1/2, y+1/2, z'
'-x+1/2, y+1/2, -z+1/2'
'-x, -y, -z'
'x, -y, z-1/2'
'-x+1/2, -y+1/2, -z'
'x+1/2, -y+1/2, z-1/2'

loop_
_atom_site_label
_atom_site_type_symbol
_atom_site_fract_x
_atom_site_fract_y
_atom_site_fract_z
_atom_site_U_iso_or_equiv
_atom_site_adp_type
_atom_site_occupancy
_atom_site_site_symmetry_order
_atom_site_calc_flag
_atom_site_refinement_flags_posn
_atom_site_refinement_flags_adp
_atom_site_refinement_flags_occupancy
_atom_site_disorder_assembly
_atom_site_disorder_group
In1 In 0.500000 0.24119(2) 0.250000 0.02951(6) Uani 1 2 d S T P A .
Na1 Na 0.500000 0.09728(7) 0.250000 0.0858(7) Uani 1 2 d S T P A .
C1 C 0.59365(9) 0.31785(9) 0.39320(12) 0.0318(4) Uani 1 1 d . . . . .
N1 N 0.53366(8) 0.31828(8) 0.35389(10) 0.0320(3) Uani 1 1 d D . . . .
C2 C 0.63295(8) 0.27789(8) 0.35558(12) 0.0287(3) Uani 1 1 d . . . . .
N2 N 0.60083(7) 0.24710(7) 0.28305(11) 0.0293(3) Uani 1 1 d . . . . .
C3 C 0.69705(9) 0.27246(9) 0.39112(14) 0.0355(4) Uani 1 1 d . . . . .
H3 H 0.718416 0.293991 0.442470 0.043 Uiso 1 1 calc R U . . .
N3 N 0.52735(19) 0.17304(19) 0.1644(3) 0.0340(8) Uani 0.75 1 d . . P A 1
N3B N 0.5267(6) 0.1848(6) 0.1393(6) 0.0226(18) Uani 0.25 1 d . . P A 1
C4 C 0.73012(9) 0.23319(10) 0.34775(16) 0.0405(5) Uani 1 1 d . . . . .
H4 H 0.774362 0.228494 0.370131 0.049 Uiso 1 1 calc R U . . .
C5 C 0.69854(9) 0.20251(10) 0.27457(18) 0.0425(5) Uani 1 1 d . . . . .
H5 H 0.721273 0.176530 0.246661 0.051 Uiso 1 1 calc R U . . .
C6 C 0.63126(9) 0.20844(9) 0.23818(16) 0.0365(4) Uani 1 1 d . . . . .
C7 C 0.59363(10) 0.17577(11) 0.1683(2) 0.0546(7) Uani 1 1 d . . . . .
C8 C 0.4873(2) 0.3557(2) 0.3765(5) 0.0256(11) Uani 0.61 1 d D . P B 1
C9 C 0.43374(19) 0.3320(2) 0.3913(3) 0.0308(8) Uani 0.61 1 d D . P B 1
H9 H 0.427854 0.289303 0.390114 0.037 Uiso 0.61 1 calc R U P B 1
C10 C 0.3878(2) 0.3699(2) 0.4080(3) 0.0415(8) Uani 0.61 1 d D . P B 1
H10 H 0.351096 0.353287 0.418708 0.050 Uiso 0.61 1 calc R U P B 1
C11 C 0.3965(3) 0.4320(3) 0.4087(3) 0.0481(10) Uani 0.61 1 d D . P B 1
H11 H 0.365833 0.457908 0.421295 0.058 Uiso 0.61 1 calc R U P B 1
C12 C 0.4497(3) 0.4570(2) 0.3912(3) 0.0413(9) Uani 0.61 1 d D . P B 1
H12 H 0.454957 0.499697 0.390939 0.050 Uiso 0.61 1 calc R U P B 1
C13 C 0.4951(3) 0.4187(2) 0.3742(4) 0.0310(9) Uani 0.61 1 d D . P B 1
O13 O 0.5466(2) 0.4386(2) 0.3511(4) 0.0358(9) Uani 0.61 1 d D . P B 1
C14 C 0.5610(3) 0.5013(2) 0.3600(4) 0.0527(12) Uani 0.61 1 d D . P B 1
H14A H 0.531766 0.523697 0.312538 0.079 Uiso 0.61 1 calc R U P B 1
H14B H 0.604173 0.507851 0.356998 0.079 Uiso 0.61 1 calc R U P B 1
H14C H 0.556985 0.515775 0.416438 0.079 Uiso 0.61 1 calc R U P B 1
C8B C 0.5007(4) 0.3700(3) 0.3751(9) 0.031(2) Uani 0.39 1 d D . P B 2
C9B C 0.4478(3) 0.3537(4) 0.4000(5) 0.0390(17) Uani 0.39 1 d D . P B 2
H9B H 0.437403 0.312069 0.401772 0.047 Uiso 0.39 1 calc R U P B 2
C10B C 0.4089(3) 0.3978(5) 0.4227(4) 0.0489(18) Uani 0.39 1 d D . P B 2
H10B H 0.372865 0.386559 0.440430 0.059 Uiso 0.39 1 calc R U P B 2
C11B C 0.4252(4) 0.4580(4) 0.4182(5) 0.0491(18) Uani 0.39 1 d D . P B 2
H11B H 0.400347 0.488345 0.434823 0.059 Uiso 0.39 1 calc R U P B 2
C12B C 0.4768(4) 0.4755(3) 0.3903(4) 0.0446(16) Uani 0.39 1 d D . P B 2
H12B H 0.486323 0.517249 0.386731 0.053 Uiso 0.39 1 calc R U P B 2
C13B C 0.5145(4) 0.4313(4) 0.3675(5) 0.0303(15) Uani 0.39 1 d D . P B 2
O13B O 0.5647(4) 0.4434(4) 0.3364(6) 0.0378(14) Uani 0.39 1 d D . P B 2
C14B C 0.5861(4) 0.5042(3) 0.3386(5) 0.0503(18) Uani 0.39 1 d D . P B 2
H14D H 0.550487 0.530819 0.311975 0.075 Uiso 0.39 1 calc R U P B 2
H14E H 0.617575 0.507315 0.305916 0.075 Uiso 0.39 1 calc R U P B 2
H14F H 0.604993 0.516449 0.399469 0.075 Uiso 0.39 1 calc R U P B 2
C15 C 0.62205(10) 0.35233(11) 0.47559(13) 0.0395(5) Uani 1 1 d . . . . .
C16 C 0.59884(13) 0.34105(13) 0.54728(15) 0.0500(6) Uani 1 1 d . . . . .
H16 H 0.565972 0.312453 0.542465 0.060 Uiso 1 1 calc R U . . .
C17 C 0.62382(16) 0.37169(16) 0.62589(17) 0.0635(8) Uani 1 1 d . . . . .
H17 H 0.608221 0.363806 0.674777 0.076 Uiso 1 1 calc R U . . .
C18 C 0.67122(16) 0.41344(16) 0.63252(17) 0.0671(9) Uani 1 1 d . . . . .
H18 H 0.688486 0.433966 0.686335 0.081 Uiso 1 1 calc R U . . .
C19 C 0.69402(13) 0.42582(13) 0.56108(17) 0.0548(7) Uani 1 1 d . . . . .
H19 H 0.726121 0.455241 0.565808 0.066 Uiso 1 1 calc R U . . .
C20 C 0.66956(11) 0.39486(11) 0.48251(15) 0.0434(5) Uani 1 1 d . . . . .
H20 H 0.685341 0.402814 0.433808 0.052 Uiso 1 1 calc R U . . .
C21 C 0.61793(17) 0.14178(16) 0.0978(2) 0.0349(7) Uani 0.6 1 d . . P A 1
C22 C 0.67015(18) 0.15852(18) 0.0698(3) 0.0418(8) Uani 0.6 1 d . . P A 1
H22 H 0.691446 0.195211 0.090750 0.050 Uiso 0.6 1 calc R U P A 1
C23 C 0.6919(2) 0.1226(2) 0.0116(3) 0.0520(10) Uani 0.6 1 d . . P A 1
H23 H 0.727854 0.134959 -0.005480 0.062 Uiso 0.6 1 calc R U P A 1
C24 C 0.6613(2) 0.0691(2) -0.0213(3) 0.0490(9) Uani 0.6 1 d . . P A 1
H24 H 0.675952 0.044873 -0.060923 0.059 Uiso 0.6 1 calc R U P A 1
C25 C 0.6091(2) 0.05185(17) 0.0048(3) 0.0452(9) Uani 0.6 1 d . . P A 1
H25 H 0.587889 0.015258 -0.016944 0.054 Uiso 0.6 1 calc R U P A 1
C26 C 0.58706(18) 0.08771(16) 0.0631(2) 0.0401(7) Uani 0.6 1 d . . P A 1
H26 H 0.550747 0.075321 0.079328 0.048 Uiso 0.6 1 calc R U P A 1
C21B C 0.6215(2) 0.1206(2) 0.1440(3) 0.0291(9) Uani 0.4 1 d . . P A 2
C22B C 0.6767(2) 0.1274(3) 0.1180(4) 0.0380(11) Uani 0.4 1 d . . P A 2
H22B H 0.695454 0.166280 0.120849 0.046 Uiso 0.4 1 calc R U P A 2
C23B C 0.7048(3) 0.0783(4) 0.0881(5) 0.0573(18) Uani 0.4 1 d . . P A 2
H23B H 0.743178 0.083770 0.073115 0.069 Uiso 0.4 1 calc R U P A 2
C24B C 0.6767(3) 0.0214(3) 0.0803(5) 0.0593(19) Uani 0.4 1 d . . P A 2
H24B H 0.696303 -0.012267 0.061504 0.071 Uiso 0.4 1 calc R U P A 2
C25B C 0.6201(3) 0.0142(3) 0.0998(4) 0.0494(15) Uani 0.4 1 d . . P A 2
H25B H 0.600027 -0.024218 0.092594 0.059 Uiso 0.4 1 calc R U P A 2
C26B C 0.5926(3) 0.0632(2) 0.1302(3) 0.0373(11) Uani 0.4 1 d . . P A 2
H26B H 0.553095 0.057751 0.141929 0.045 Uiso 0.4 1 calc R U P A 2
C27 C 0.48806(19) 0.17092(18) 0.0756(3) 0.0410(9) Uani 0.75 1 d D U P A 1
C28 C 0.5034(3) 0.1928(3) 0.0023(4) 0.0574(15) Uani 0.75 1 d D U P A 1
H28 H 0.544579 0.208145 0.008927 0.069 Uiso 0.75 1 calc R U P A 1
C29 C 0.4606(3) 0.1931(3) -0.0809(4) 0.0693(16) Uani 0.75 1 d D U P A 1
H29 H 0.472703 0.208665 -0.129509 0.083 Uiso 0.75 1 calc R U P A 1
C30 C 0.4008(3) 0.1708(3) -0.0920(4) 0.0616(14) Uani 0.75 1 d D U P A 1
H30 H 0.371426 0.171285 -0.148292 0.074 Uiso 0.75 1 calc R U P A 1
C31 C 0.3836(3) 0.1478(4) -0.0215(5) 0.0497(12) Uani 0.75 1 d D . P A 1
H31 H 0.341864 0.133753 -0.028988 0.060 Uiso 0.75 1 calc R U P A 1
C32 C 0.42706(18) 0.14515(16) 0.0607(3) 0.0375(8) Uani 0.75 1 d D U P A 1
O32 O 0.4152(2) 0.11825(18) 0.1334(3) 0.0420(7) Uani 0.75 1 d D U P A 1
C33 C 0.3534(4) 0.0925(6) 0.1209(7) 0.0605(14) Uani 0.75 1 d D U P A 1
H33A H 0.321565 0.124125 0.101575 0.091 Uiso 0.75 1 calc R U P A 1
H33B H 0.350130 0.075164 0.176220 0.091 Uiso 0.75 1 calc R U P A 1
H33C H 0.346641 0.060543 0.076421 0.091 Uiso 0.75 1 calc R U P A 1
C27B C 0.4879(6) 0.1875(6) 0.0569(9) 0.0412(19) Uani 0.25 1 d D U P A 2
C28B C 0.5036(8) 0.2092(11) -0.0156(11) 0.056(2) Uani 0.25 1 d D U P A 2
H28B H 0.544796 0.224465 -0.009036 0.067 Uiso 0.25 1 calc R U P A 2
C29B C 0.4605(11) 0.2093(12) -0.0985(10) 0.068(2) Uani 0.25 1 d D U P A 2
H29B H 0.472308 0.224639 -0.147483 0.082 Uiso 0.25 1 calc R U P A 2
C30B C 0.4008(10) 0.1871(10) -0.1089(10) 0.061(2) Uani 0.25 1 d D U P A 2
H30B H 0.370137 0.190966 -0.163894 0.073 Uiso 0.25 1 calc R U P A 2
C31B C 0.3849(9) 0.1593(16) -0.0406(10) 0.072(9) Uani 0.25 1 d D . P A 2
H31B H 0.345969 0.138575 -0.050270 0.087 Uiso 0.25 1 calc R U P A 2
C32B C 0.4265(6) 0.1618(6) 0.0429(8) 0.0383(18) Uani 0.25 1 d D U P A 2
O32B O 0.4191(7) 0.1307(6) 0.1147(9) 0.0428(17) Uani 0.25 1 d D U P A 2
C33B C 0.3603(12) 0.1008(19) 0.109(2) 0.059(3) Uani 0.25 1 d D U P A 2
H33D H 0.325484 0.128783 0.085049 0.089 Uiso 0.25 1 calc R U P A 2
H33E H 0.359314 0.088002 0.167924 0.089 Uiso 0.25 1 calc R U P A 2
H33F H 0.356135 0.065191 0.071273 0.089 Uiso 0.25 1 calc R U P A 2
O41 O 0.5140(2) -0.00237(16) 0.2047(3) 0.0708(13) Uani 0.5 1 d . . P A -1
C41 C 0.5299(4) -0.0512(3) 0.2577(5) 0.083(2) Uani 0.5 1 d . . P A -1
H41A H 0.537831 -0.039224 0.319838 0.100 Uiso 0.5 1 calc R U P A -1
H41B H 0.568260 -0.070741 0.249904 0.100 Uiso 0.5 1 calc R U P A -1
C44 C 0.4843(3) -0.0272(2) 0.1185(4) 0.0492(11) Uani 0.5 1 d . . P A -1
H44A H 0.515495 -0.047471 0.093860 0.059 Uiso 0.5 1 calc R U P A -1
H44B H 0.462521 0.004748 0.077631 0.059 Uiso 0.5 1 calc R U P A -1
C42 C 0.4704(3) -0.0971(3) 0.2293(4) 0.0546(12) Uani 0.5 1 d . . P A -1
H42A H 0.483945 -0.139699 0.227482 0.065 Uiso 0.5 1 calc R U P A -1
H42B H 0.442792 -0.093731 0.268579 0.065 Uiso 0.5 1 calc R U P A -1
C43 C 0.4380(3) -0.0723(3) 0.1364(4) 0.0566(13) Uani 0.5 1 d . . P A -1
H43A H 0.429767 -0.105349 0.092619 0.068 Uiso 0.5 1 calc R U P A -1
H43B H 0.397669 -0.052272 0.134915 0.068 Uiso 0.5 1 calc R U P A -1

loop_
_atom_site_aniso_label
_atom_site_aniso_U_11
_atom_site_aniso_U_22
_atom_site_aniso_U_33
_atom_site_aniso_U_23
_atom_site_aniso_U_13
_atom_site_aniso_U_12
In1 0.02131(8) 0.02702(9) 0.03695(10) 0.000 0.00270(6) 0.000
Na1 0.0788(12) 0.0286(7) 0.1172(16) 0.000 -0.0275(11) 0.000
C1 0.0321(9) 0.0348(9) 0.0236(8) 0.0022(6) -0.0003(6) 0.0050(7)
N1 0.0307(8) 0.0371(8) 0.0242(7) 0.0006(6) 0.0011(6) 0.0092(6)
C2 0.0268(8) 0.0258(8) 0.0287(8) 0.0036(6) -0.0001(6) 0.0018(6)
N2 0.0232(7) 0.0243(7) 0.0364(8) -0.0015(6) 0.0017(6) 0.0013(5)
C3 0.0275(8) 0.0350(10) 0.0363(10) 0.0046(7) -0.0039(7) 0.0020(7)
N3 0.0238(11) 0.0295(18) 0.044(2) -0.0094(15) 0.0024(16) -0.0051(11)
N3B 0.031(3) 0.026(5) 0.011(3) 0.002(2) 0.006(3) -0.005(3)
C4 0.0240(8) 0.0348(10) 0.0559(13) 0.0037(9) -0.0006(8) 0.0052(7)
C5 0.0255(9) 0.0291(9) 0.0696(15) -0.0071(9) 0.0077(9) 0.0046(7)
C6 0.0244(8) 0.0241(8) 0.0577(12) -0.0089(8) 0.0061(8) 0.0004(6)
C7 0.0266(9) 0.0406(12) 0.093(2) -0.0371(13) 0.0105(11) -0.0035(8)
C8 0.023(3) 0.030(2) 0.0213(15) 0.0014(17) 0.0022(19) 0.0042(17)
C9 0.0271(19) 0.035(2) 0.0276(18) 0.0055(16) 0.0038(14) 0.0067(15)
C10 0.0350(19) 0.053(2) 0.0368(19) 0.0042(17) 0.0105(16) 0.0101(17)
C11 0.049(3) 0.051(3) 0.044(2) -0.005(2) 0.013(2) 0.020(2)
C12 0.046(3) 0.035(2) 0.038(2) -0.0076(16) 0.004(2) 0.0084(19)
C13 0.034(3) 0.032(2) 0.0247(16) -0.0012(15) 0.0038(18) 0.0001(17)
O13 0.040(3) 0.0274(15) 0.036(2) -0.0022(13) 0.0038(18) -0.0065(18)
C14 0.058(3) 0.032(2) 0.062(3) -0.0018(19) 0.005(2) -0.011(2)
C8B 0.019(3) 0.043(5) 0.026(3) 0.001(4) 0.001(3) 0.002(3)
C9B 0.034(4) 0.040(4) 0.037(3) -0.008(3) -0.001(3) -0.003(3)
C10B 0.025(3) 0.076(6) 0.041(3) -0.027(4) 0.003(2) 0.001(3)
C11B 0.032(3) 0.065(5) 0.042(4) -0.023(3) -0.003(3) 0.016(3)
C12B 0.040(3) 0.044(4) 0.038(3) -0.015(3) -0.009(3) 0.008(3)
C13B 0.029(4) 0.033(4) 0.026(3) -0.002(3) 0.002(3) 0.004(3)
O13B 0.037(4) 0.031(2) 0.040(4) 0.000(2) 0.001(2) -0.005(2)
C14B 0.061(5) 0.031(3) 0.048(4) 0.000(3) -0.003(3) -0.013(3)
C15 0.0376(10) 0.0490(12) 0.0244(9) -0.0038(8) -0.0040(7) 0.0121(9)
C16 0.0512(13) 0.0664(16) 0.0267(10) 0.0020(9) 0.0013(9) 0.0167(11)
C17 0.0750(19) 0.080(2) 0.0283(11) -0.0070(12) 0.0029(11) 0.0201(16)
C18 0.078(2) 0.075(2) 0.0335(12) -0.0197(12) -0.0084(12) 0.0293(16)
C19 0.0497(13) 0.0515(14) 0.0490(14) -0.0206(11) -0.0100(11) 0.0142(11)
C20 0.0401(11) 0.0451(12) 0.0366(10) -0.0100(9) -0.0032(8) 0.0080(9)
C21 0.0373(17) 0.0308(16) 0.0332(17) -0.0070(14) 0.0039(13) 0.0016(12)
C22 0.0421(19) 0.0410(19) 0.043(2) -0.0150(16) 0.0123(15) -0.0030(15)
C23 0.045(2) 0.058(3) 0.057(2) -0.022(2) 0.0208(18) -0.0039(18)
C24 0.051(2) 0.048(2) 0.048(2) -0.0175(17) 0.0141(17) 0.0052(17)
C25 0.055(2) 0.0322(17) 0.0433(19) -0.0128(14) 0.0054(16) 0.0015(15)
C26 0.0436(18) 0.0328(17) 0.0405(18) -0.0098(14) 0.0061(14) -0.0018(13)
C21B 0.028(2) 0.028(2) 0.026(2) -0.0057(18) 0.0006(17) 0.0028(16)
C22B 0.036(2) 0.041(3) 0.037(3) -0.014(2) 0.010(2) -0.002(2)
C23B 0.039(3) 0.071(4) 0.058(4) -0.031(3) 0.006(3) 0.008(3)
C24B 0.055(4) 0.054(4) 0.060(4) -0.031(3) 0.001(3) 0.018(3)
C25B 0.059(4) 0.032(3) 0.046(3) -0.015(2) -0.005(3) 0.010(2)
C26B 0.043(3) 0.027(2) 0.037(3) -0.0087(18) 0.002(2) 0.0022(19)
C27 0.0337(12) 0.030(2) 0.058(2) -0.0215(16) 0.0108(14) -0.0072(14)
C28 0.0570(17) 0.061(4) 0.061(3) -0.034(2) 0.0273(19) -0.022(2)
C29 0.095(3) 0.063(5) 0.054(3) -0.028(2) 0.030(2) -0.021(3)
C30 0.079(2) 0.053(4) 0.045(3) -0.018(2) 0.003(2) -0.009(3)
C31 0.046(3) 0.040(2) 0.055(2) -0.021(2) 0.000(2) -0.0050(16)
C32 0.0339(12) 0.021(2) 0.053(2) -0.0107(14) 0.0040(13) -0.0040(13)
O32 0.0329(11) 0.0288(19) 0.062(2) -0.0077(12) 0.0097(12) -0.0123(11)
C33 0.045(2) 0.055(4) 0.084(4) -0.031(3) 0.022(2) -0.0327(17)
C27B 0.033(2) 0.029(4) 0.057(4) -0.023(3) 0.005(3) -0.005(3)
C28B 0.055(3) 0.060(6) 0.057(4) -0.031(4) 0.026(3) -0.018(3)
C29B 0.093(4) 0.063(6) 0.053(4) -0.030(4) 0.028(3) -0.016(4)
C30B 0.076(3) 0.055(5) 0.044(4) -0.019(3) 0.003(3) -0.005(4)
C31B 0.026(6) 0.10(2) 0.077(16) -0.048(13) -0.001(8) -0.012(9)
C32B 0.037(2) 0.022(4) 0.053(4) -0.015(3) 0.010(3) -0.002(3)
O32B 0.034(2) 0.028(4) 0.063(4) -0.014(3) 0.008(3) -0.020(3)
C33B 0.041(5) 0.057(7) 0.083(6) -0.034(5) 0.024(5) -0.029(4)
O41 0.073(3) 0.0308(17) 0.084(3) -0.0100(17) -0.020(2) 0.0026(17)
C41 0.100(5) 0.066(4) 0.067(4) 0.009(3) -0.005(4) 0.031(4)
C44 0.052(3) 0.036(2) 0.059(3) -0.006(2) 0.014(2) -0.0043(19)
C42 0.073(3) 0.047(3) 0.049(3) 0.009(2) 0.025(3) 0.005(2)
C43 0.054(3) 0.049(3) 0.070(4) -0.007(2) 0.022(3) -0.009(2)

loop_
_atom_type_symbol
_atom_type_description
_atom_type_scat_dispersion_real
_atom_type_scat_dispersion_imag
_atom_type_scat_source
C C 0.0033 0.0016 'International Tables Vol C Tables 4.2.6.8 and 6.1.1.4'
H H 0.0000 0.0000 'International Tables Vol C Tables 4.2.6.8 and 6.1.1.4'
N N 0.0061 0.0033 'International Tables Vol C Tables 4.2.6.8 and 6.1.1.4'
O O 0.0106 0.0060 'International Tables Vol C Tables 4.2.6.8 and 6.1.1.4'
In In -0.7276 1.3100 'International Tables Vol C Tables 4.2.6.8 and 6.1.1.4'
Na Na 0.0362 0.0249 'International Tables Vol C Tables 4.2.6.8 and 6.1.1.4'

loop_
_geom_angle_atom_site_label_1
_geom_angle_atom_site_label_2
_geom_angle_atom_site_label_3
_geom_angle
_geom_angle_site_symmetry_1
_geom_angle_site_symmetry_3
N2 In1 N2 173.04(8) 2_655 .
N2 In1 N3 109.37(11) 2_655 .
N2 In1 N3 75.56(11) . .
N2 In1 N3 75.56(11) 2_655 2_655
N2 In1 N3 109.36(11) . 2_655
N3 In1 N3 94.82(19) . 2_655
N2 In1 N1 71.23(6) 2_655 2_655
N2 In1 N1 103.52(6) . 2_655
N3 In1 N1 98.44(10) . 2_655
N3 In1 N1 146.68(11) 2_655 2_655
N2 In1 N1 103.51(6) 2_655 .
N2 In1 N1 71.23(6) . .
N3 In1 N1 146.68(11) . .
N3 In1 N1 98.44(10) 2_655 .
N1 In1 N1 86.93(8) 2_655 .
N2 In1 N3B 107.9(3) 2_655 .
N2 In1 N3B 75.9(3) . .
N3 In1 N3B 11.3(2) . .
N3 In1 N3B 105.5(2) 2_655 .
N1 In1 N3B 87.3(2) 2_655 .
N1 In1 N3B 144.3(3) . .
N2 In1 N3B 75.9(3) 2_655 2_655
N2 In1 N3B 107.9(3) . 2_655
N3 In1 N3B 105.5(2) . 2_655
N3 In1 N3B 11.3(2) 2_655 2_655
N1 In1 N3B 144.3(3) 2_655 2_655
N1 In1 N3B 87.3(2) . 2_655
N3B In1 N3B 116.4(4) . 2_655
N2 In1 Na1 93.48(4) 2_655 .
N2 In1 Na1 93.48(4) . .
N3 In1 Na1 47.41(10) . .
N3 In1 Na1 47.41(10) 2_655 .
N1 In1 Na1 136.53(4) 2_655 .
N1 In1 Na1 136.54(4) . .
N3B In1 Na1 58.2(2) . .
N3B In1 Na1 58.2(2) 2_655 .
O32 Na1 O32 156.7(2) 2_655 .
O32 Na1 N3 92.33(17) 2_655 .
O32 Na1 N3 70.75(13) . .
O32 Na1 N3 70.75(13) 2_655 2_655
O32 Na1 N3 92.33(17) . 2_655
N3 Na1 N3 88.7(2) . 2_655
O32 Na1 O41 106.71(13) 2_655 .
O32 Na1 O41 95.11(16) . .
N3 Na1 O41 114.28(17) . .
N3 Na1 O41 156.96(18) 2_655 .
O32 Na1 O32B 9.1(3) 2_655 2_655
O32 Na1 O32B 150.2(2) . 2_655
N3 Na1 O32B 92.9(4) . 2_655
N3 Na1 O32B 61.7(2) 2_655 2_655
O41 Na1 O32B 114.5(3) . 2_655
O32B Na1 O32B 145.7(6) 2_655 .
O32 Na1 N3B 67.5(3) 2_655 2_655
O32 Na1 N3B 95.8(3) . 2_655
N3 Na1 N3B 90.4(2) . 2_655
N3 Na1 N3B 3.5(3) 2_655 2_655
O41 Na1 N3B 155.2(3) . 2_655
O32 Na1 N3B 95.8(3) 2_655 .
O32 Na1 N3B 67.5(3) . .
N3 Na1 N3B 3.5(3) . .
N3 Na1 N3B 90.4(2) 2_655 .
O41 Na1 N3B 112.6(3) . .
N3B Na1 N3B 92.2(6) 2_655 .
O32 Na1 In1 78.34(11) 2_655 .
O32 Na1 In1 78.34(11) . .
N3 Na1 In1 44.37(12) . .
N3 Na1 In1 44.38(12) 2_655 .
O41 Na1 In1 158.66(13) . .
O32B Na1 In1 72.8(3) 2_655 .
O32B Na1 In1 72.8(3) . .
N3B Na1 In1 46.1(3) 2_655 .
N3B Na1 In1 46.1(3) . .
N1 C1 C2 116.52(17) . .
N1 C1 C15 122.85(18) . .
C2 C1 C15 120.51(16) . .
C1 N1 C8 126.0(3) . .
C1 N1 C8B 114.0(4) . .
C1 N1 In1 114.57(13) . .
C8 N1 In1 118.9(3) . .
C8B N1 In1 131.0(5) . .
N2 C2 C3 122.78(18) . .
N2 C2 C1 114.52(15) . .
C3 C2 C1 122.70(18) . .
C2 N2 C6 121.76(16) . .
C2 N2 In1 120.10(13) . .
C6 N2 In1 116.86(12) . .
C2 C3 C4 117.46(19) . .
C2 C3 H3 121.3 . .
C4 C3 H3 121.3 . .
C27 N3 C7 111.9(4) . .
C27 N3 In1 115.5(3) . .
C7 N3 In1 112.9(3) . .
C27 N3 Na1 111.4(3) . .
C7 N3 Na1 115.2(3) . .
In1 N3 Na1 88.22(15) . .
C27 N3B C7 133.1(11) . .
C27 N3B In1 120.6(9) . .
C7 N3B In1 106.4(6) . .
C27 N3B Na1 97.7(6) . .
C7 N3B Na1 94.7(4) . .
In1 N3B Na1 75.7(2) . .
C5 C4 C3 120.30(18) . .
C5 C4 H4 119.8 . .
C3 C4 H4 119.8 . .
C4 C5 C6 121.7(2) . .
C4 C5 H5 119.2 . .
C6 C5 H5 119.2 . .
C7 C6 N2 117.24(17) . .
C7 C6 C5 126.48(19) . .
N2 C6 C5 116.03(18) . .
C6 C7 N3B 121.3(5) . .
C6 C7 N3 115.5(3) . .
C6 C7 C21B 116.1(3) . .
C6 C7 C21 125.0(2) . .
N3B C7 C21 111.4(5) . .
N3 C7 C21 119.6(3) . .
C9 C8 C13 120.1(4) . .
C9 C8 N1 122.1(4) . .
C13 C8 N1 117.5(4) . .
C8 C9 C10 120.6(4) . .
C8 C9 H9 119.7 . .
C10 C9 H9 119.7 . .
C11 C10 C9 119.3(4) . .
C11 C10 H10 120.3 . .
C9 C10 H10 120.3 . .
C10 C11 C12 120.8(4) . .
C10 C11 H11 119.6 . .
C12 C11 H11 119.6 . .
C13 C12 C11 119.4(4) . .
C13 C12 H12 120.3 . .
C11 C12 H12 120.3 . .
O13 C13 C12 123.9(5) . .
O13 C13 C8 116.4(4) . .
C12 C13 C8 119.7(5) . .
C13 O13 C14 118.0(4) . .
O13 C14 H14A 109.5 . .
O13 C14 H14B 109.5 . .
H14A C14 H14B 109.5 . .
O13 C14 H14C 109.5 . .
H14A C14 H14C 109.5 . .
H14B C14 H14C 109.5 . .
C9B C8B C13B 119.8(6) . .
C9B C8B N1 112.6(6) . .
C13B C8B N1 127.4(7) . .
C8B C9B C10B 121.3(7) . .
C8B C9B H9B 119.4 . .
C10B C9B H9B 119.4 . .
C11B C10B C9B 117.6(7) . .
C11B C10B H10B 121.2 . .
C9B C10B H10B 121.2 . .
C10B C11B C12B 122.2(6) . .
C10B C11B H11B 118.9 . .
C12B C11B H11B 118.9 . .
C11B C12B C13B 119.4(7) . .
C11B C12B H12B 120.3 . .
C13B C12B H12B 120.3 . .
O13B C13B C12B 124.3(8) . .
O13B C13B C8B 116.1(7) . .
C12B C13B C8B 119.5(8) . .
C13B O13B C14B 118.4(8) . .
O13B C14B H14D 109.5 . .
O13B C14B H14E 109.5 . .
H14D C14B H14E 109.5 . .
O13B C14B H14F 109.5 . .
H14D C14B H14F 109.5 . .
H14E C14B H14F 109.5 . .
C20 C15 C16 119.8(2) . .
C20 C15 C1 122.5(2) . .
C16 C15 C1 117.7(2) . .
C17 C16 C15 120.1(3) . .
C17 C16 H16 119.9 . .
C15 C16 H16 119.9 . .
C18 C17 C16 119.8(3) . .
C18 C17 H17 120.1 . .
C16 C17 H17 120.1 . .
C17 C18 C19 120.6(2) . .
C17 C18 H18 119.7 . .
C19 C18 H18 119.7 . .
C18 C19 C20 119.8(3) . .
C18 C19 H19 120.1 . .
C20 C19 H19 120.1 . .
C15 C20 C19 119.9(3) . .
C15 C20 H20 120.0 . .
C19 C20 H20 120.0 . .
C22 C21 C26 116.9(3) . .
C22 C21 C7 125.5(3) . .
C26 C21 C7 117.5(3) . .
C21 C22 C23 121.7(4) . .
C21 C22 H22 119.1 . .
C23 C22 H22 119.1 . .
C24 C23 C22 120.7(4) . .
C24 C23 H23 119.7 . .
C22 C23 H23 119.7 . .
C25 C24 C23 118.7(4) . .
C25 C24 H24 120.6 . .
C23 C24 H24 120.6 . .
C24 C25 C26 120.9(4) . .
C24 C25 H25 119.6 . .
C26 C25 H25 119.6 . .
C25 C26 C21 121.1(4) . .
C25 C26 H26 119.4 . .
C21 C26 H26 119.4 . .
C22B C21B C26B 116.4(5) . .
C22B C21B C7 117.0(4) . .
C26B C21B C7 125.7(4) . .
C23B C22B C21B 121.7(6) . .
C23B C22B H22B 119.1 . .
C21B C22B H22B 119.1 . .
C24B C23B C22B 119.9(6) . .
C24B C23B H23B 120.0 . .
C22B C23B H23B 120.0 . .
C25B C24B C23B 119.7(5) . .
C25B C24B H24B 120.1 . .
C23B C24B H24B 120.1 . .
C24B C25B C26B 120.0(6) . .
C24B C25B H25B 120.0 . .
C26B C25B H25B 120.0 . .
C25B C26B C21B 122.0(6) . .
C25B C26B H26B 119.0 . .
C21B C26B H26B 119.0 . .
N3B C27 C28 110.2(6) . .
N3B C27 C32 132.8(6) . .
C28 C27 C32 116.2(4) . .
C28 C27 N3 126.2(4) . .
C32 C27 N3 117.6(4) . .
C27 C28 C29 122.5(4) . .
C27 C28 H28 118.7 . .
C29 C28 H28 118.7 . .
C30 C29 C28 119.7(5) . .
C30 C29 H29 120.2 . .
C28 C29 H29 120.2 . .
C29 C30 C31 120.0(4) . .
C29 C30 H30 120.0 . .
C31 C30 H30 120.0 . .
C30 C31 C32 120.3(5) . .
C30 C31 H31 119.8 . .
C32 C31 H31 119.8 . .
O32 C32 C31 124.0(4) . .
O32 C32 C27 115.0(3) . .
C31 C32 C27 121.0(5) . .
C32 O32 C33 116.4(4) . .
C32 O32 Na1 117.3(3) . .
C33 O32 Na1 124.4(4) . .
O32 C33 H33A 109.5 . .
O32 C33 H33B 109.5 . .
H33A C33 H33B 109.5 . .
O32 C33 H33C 109.5 . .
H33A C33 H33C 109.5 . .
H33B C33 H33C 109.5 . .
C28B C27B C32B 117.1(9) . .
C27B C28B C29B 121.7(10) . .
C27B C28B H28B 119.2 . .
C29B C28B H28B 119.2 . .
C30B C29B C28B 119.7(10) . .
C30B C29B H29B 120.2 . .
C28B C29B H29B 120.2 . .
C31B C30B C29B 120.7(10) . .
C31B C30B H30B 119.7 . .
C29B C30B H30B 119.7 . .
C30B C31B C32B 119.4(10) . .
C30B C31B H31B 120.3 . .
C32B C31B H31B 120.3 . .
O32B C32B C31B 124.8(10) . .
O32B C32B C27B 113.1(9) . .
C31B C32B C27B 120.9(9) . .
C32B O32B C33B 119.4(13) . .
C32B O32B Na1 129.7(8) . .
C33B O32B Na1 109.6(14) . .
O32B C33B H33D 109.5 . .
O32B C33B H33E 109.5 . .
H33D C33B H33E 109.5 . .
O32B C33B H33F 109.5 . .
H33D C33B H33F 109.5 . .
H33E C33B H33F 109.5 . .
C41 O41 C44 104.9(5) . .
C41 O41 Na1 125.8(5) . .
C44 O41 Na1 125.1(3) . .
O41 C41 C42 105.8(5) . .
O41 C41 H41A 110.6 . .
C42 C41 H41A 110.6 . .
O41 C41 H41B 110.6 . .
C42 C41 H41B 110.6 . .
H41A C41 H41B 108.7 . .
O41 C44 C43 103.0(5) . .
O41 C44 H44A 111.2 . .
C43 C44 H44A 111.2 . .
O41 C44 H44B 111.2 . .
C43 C44 H44B 111.2 . .
H44A C44 H44B 109.1 . .
C43 C42 C41 99.8(4) . .
C43 C42 H42A 111.8 . .
C41 C42 H42A 111.8 . .
C43 C42 H42B 111.8 . .
C41 C42 H42B 111.8 . .
H42A C42 H42B 109.5 . .
C44 C43 C42 104.7(5) . .
C44 C43 H43A 110.8 . .
C42 C43 H43A 110.8 . .
C44 C43 H43B 110.8 . .
C42 C43 H43B 110.8 . .
H43A C43 H43B 108.9 . .

loop_
_geom_bond_atom_site_label_1
_geom_bond_atom_site_label_2
_geom_bond_distance
_geom_bond_site_symmetry_2
In1 N2 2.1495(16) 2_655
In1 N2 2.1496(16) .
In1 N3 2.223(5) .
In1 N3 2.223(5) 2_655
In1 N1 2.3450(17) 2_655
In1 N1 2.3450(17) .
In1 N3B 2.362(13) .
In1 N3B 2.362(13) 2_655
In1 Na1 3.1769(16) .
Na1 O32 2.290(4) 2_655
Na1 O32 2.290(4) .
Na1 N3 2.340(4) .
Na1 N3 2.340(4) 2_655
Na1 O41 2.362(4) .
Na1 O32B 2.498(14) 2_655
Na1 O32B 2.498(14) .
Na1 N3B 2.785(8) 2_655
Na1 N3B 2.785(8) .
C1 N1 1.301(2) .
C1 C2 1.477(3) .
C1 C15 1.495(3) .
N1 C8 1.438(4) .
N1 C8B 1.443(7) .
C2 N2 1.358(2) .
C2 C3 1.379(2) .
N2 C6 1.399(3) .
C3 C4 1.429(3) .
C3 H3 0.9500 .
N3 C27 1.439(6) .
N3 C7 1.452(5) .
N3B C27 1.171(13) .
N3B C7 1.437(13) .
C4 C5 1.360(3) .
C4 H4 0.9500 .
C5 C6 1.446(3) .
C5 H5 0.9500 .
C6 C7 1.391(3) .
C7 C21B 1.464(5) .
C7 C21 1.564(4) .
C8 C9 1.374(6) .
C8 C13 1.403(6) .
C9 C10 1.398(5) .
C9 H9 0.9500 .
C10 C11 1.382(7) .
C10 H10 0.9500 .
C11 C12 1.397(7) .
C11 H11 0.9500 .
C12 C13 1.396(7) .
C12 H12 0.9500 .
C13 O13 1.363(5) .
O13 C14 1.420(6) .
C14 H14A 0.9800 .
C14 H14B 0.9800 .
C14 H14C 0.9800 .
C8B C9B 1.384(9) .
C8B C13B 1.401(10) .
C9B C10B 1.410(9) .
C9B H9B 0.9500 .
C10B C11B 1.384(12) .
C10B H10B 0.9500 .
C11B C12B 1.389(11) .
C11B H11B 0.9500 .
C12B C13B 1.396(9) .
C12B H12B 0.9500 .
C13B O13B 1.361(8) .
O13B C14B 1.420(9) .
C14B H14D 0.9800 .
C14B H14E 0.9800 .
C14B H14F 0.9800 .
C15 C20 1.391(4) .
C15 C16 1.396(3) .
C16 C17 1.394(4) .
C16 H16 0.9500 .
C17 C18 1.378(5) .
C17 H17 0.9500 .
C18 C19 1.392(5) .
C18 H18 0.9500 .
C19 C20 1.395(3) .
C19 H19 0.9500 .
C20 H20 0.9500 .
C21 C22 1.398(5) .
C21 C26 1.410(5) .
C22 C23 1.400(5) .
C22 H22 0.9500 .
C23 C24 1.389(6) .
C23 H23 0.9500 .
C24 C25 1.385(6) .
C24 H24 0.9500 .
C25 C26 1.404(5) .
C25 H25 0.9500 .
C26 H26 0.9500 .
C21B C22B 1.402(7) .
C21B C26B 1.410(7) .
C22B C23B 1.397(8) .
C22B H22B 0.9500 .
C23B C24B 1.392(11) .
C23B H23B 0.9500 .
C24B C25B 1.379(10) .
C24B H24B 0.9500 .
C25B C26B 1.392(7) .
C25B H25B 0.9500 .
C26B H26B 0.9500 .
C27 C28 1.388(6) .
C27 C32 1.423(4) .
C28 C29 1.397(6) .
C28 H28 0.9500 .
C29 C30 1.376(6) .
C29 H29 0.9500 .
C30 C31 1.377(8) .
C30 H30 0.9500 .
C31 C32 1.394(6) .
C31 H31 0.9500 .
C32 O32 1.388(5) .
O32 C33 1.442(5) .
C33 H33A 0.9800 .
C33 H33B 0.9800 .
C33 H33C 0.9800 .
C27B C28B 1.379(9) .
C27B C32B 1.432(8) .
C28B C29B 1.397(9) .
C28B H28B 0.9500 .
C29B C30B 1.375(9) .
C29B H29B 0.9500 .
C30B C31B 1.375(11) .
C30B H30B 0.9500 .
C31B C32B 1.390(9) .
C31B H31B 0.9500 .
C32B O32B 1.381(8) .
O32B C33B 1.441(8) .
C33B H33D 0.9800 .
C33B H33E 0.9800 .
C33B H33F 0.9800 .
O41 C41 1.354(8) .
O41 C44 1.454(7) .
C41 C42 1.623(9) .
C41 H41A 0.9900 .
C41 H41B 0.9900 .
C44 C43 1.510(7) .
C44 H44A 0.9900 .
C44 H44B 0.9900 .
C42 C43 1.552(8) .
C42 H42A 0.9900 .
C42 H42B 0.9900 .
C43 H43A 0.9900 .
C43 H43B 0.9900 .

loop_
_geom_torsion_atom_site_label_1
_geom_torsion_atom_site_label_2
_geom_torsion_atom_site_label_3
_geom_torsion_atom_site_label_4
_geom_torsion
C2 C1 N1 C8 -176.8(4)
C15 C1 N1 C8 7.2(4)
C2 C1 N1 C8B -162.0(5)
C15 C1 N1 C8B 22.0(6)
C2 C1 N1 In1 11.7(2)
C15 C1 N1 In1 -164.38(16)
N1 C1 C2 N2 0.9(3)
C15 C1 C2 N2 177.06(18)
N1 C1 C2 C3 -179.25(19)
C15 C1 C2 C3 -3.1(3)
C3 C2 N2 C6 -1.4(3)
C1 C2 N2 C6 178.44(18)
C3 C2 N2 In1 165.25(15)
C1 C2 N2 In1 -14.9(2)
N2 C2 C3 C4 1.0(3)
C1 C2 C3 C4 -178.81(19)
C2 C3 C4 C5 -0.4(3)
C3 C4 C5 C6 0.1(4)
C2 N2 C6 C7 175.6(2)
In1 N2 C6 C7 8.6(3)
C2 N2 C6 C5 1.1(3)
In1 N2 C6 C5 -165.99(16)
C4 C5 C6 C7 -174.4(3)
C4 C5 C6 N2 -0.5(3)
N2 C6 C7 N3B 4.6(5)
C5 C6 C7 N3B 178.5(4)
N2 C6 C7 N3 -15.8(4)
C5 C6 C7 N3 158.1(3)
N2 C6 C7 C21B -157.5(3)
C5 C6 C7 C21B 16.4(5)
N2 C6 C7 C21 165.8(3)
C5 C6 C7 C21 -20.3(5)
C27 N3B C7 C6 165.2(8)
In1 N3B C7 C6 -13.3(6)
Na1 N3B C7 C6 -89.8(5)
C27 N3B C7 N3 -118(3)
In1 N3B C7 N3 63.6(19)
Na1 N3B C7 N3 -12.9(18)
C27 N3B C7 C21 1.7(12)
In1 N3B C7 C21 -176.8(3)
Na1 N3B C7 C21 106.7(3)
C27 N3 C7 C6 147.4(3)
In1 N3 C7 C6 15.1(4)
Na1 N3 C7 C6 -84.2(3)
C27 N3 C7 N3B 34(2)
In1 N3 C7 N3B -98(2)
Na1 N3 C7 N3B 163(2)
C27 N3 C7 C21 -34.1(5)
In1 N3 C7 C21 -166.3(2)
Na1 N3 C7 C21 94.4(4)
C1 N1 C8 C9 -127.3(5)
In1 N1 C8 C9 43.9(7)
C1 N1 C8 C13 59.2(7)
In1 N1 C8 C13 -129.6(5)
C13 C8 C9 C10 -2.9(9)
N1 C8 C9 C10 -176.2(5)
C8 C9 C10 C11 0.6(7)
C9 C10 C11 C12 1.4(7)
C10 C11 C12 C13 -1.0(7)
C11 C12 C13 O13 175.8(5)
C11 C12 C13 C8 -1.3(8)
C9 C8 C13 O13 -174.1(5)
N1 C8 C13 O13 -0.5(9)
C9 C8 C13 C12 3.2(10)
N1 C8 C13 C12 176.8(5)
C12 C13 O13 C14 11.6(8)
C8 C13 O13 C14 -171.2(6)
C1 N1 C8B C9B -129.5(8)
In1 N1 C8B C9B 58.2(12)
C1 N1 C8B C13B 54.9(13)
In1 N1 C8B C13B -117.4(9)
C13B C8B C9B C10B -3.6(16)
N1 C8B C9B C10B -179.5(7)
C8B C9B C10B C11B 0.8(12)
C9B C10B C11B C12B 1.7(10)
C10B C11B C12B C13B -1.3(10)
C11B C12B C13B O13B 177.5(7)
C11B C12B C13B C8B -1.5(12)
C9B C8B C13B O13B -175.2(9)
N1 C8B C13B O13B 0.1(16)
C9B C8B C13B C12B 3.9(15)
N1 C8B C13B C12B 179.3(9)
C12B C13B O13B C14B 9.4(13)
C8B C13B O13B C14B -171.5(9)
N1 C1 C15 C20 -123.4(2)
C2 C1 C15 C20 60.8(3)
N1 C1 C15 C16 56.1(3)
C2 C1 C15 C16 -119.8(2)
C20 C15 C16 C17 -0.9(4)
C1 C15 C16 C17 179.7(2)
C15 C16 C17 C18 0.4(4)
C16 C17 C18 C19 0.7(4)
C17 C18 C19 C20 -1.2(4)
C16 C15 C20 C19 0.3(3)
C1 C15 C20 C19 179.7(2)
C18 C19 C20 C15 0.8(4)
C6 C7 C21 C22 -29.7(6)
N3B C7 C21 C22 133.1(5)
N3 C7 C21 C22 151.9(4)
C6 C7 C21 C26 146.3(3)
N3B C7 C21 C26 -50.9(6)
N3 C7 C21 C26 -32.1(5)
C26 C21 C22 C23 -1.5(6)
C7 C21 C22 C23 174.5(4)
C21 C22 C23 C24 0.9(7)
C22 C23 C24 C25 -0.3(7)
C23 C24 C25 C26 0.3(7)
C24 C25 C26 C21 -1.0(6)
C22 C21 C26 C25 1.6(6)
C7 C21 C26 C25 -174.8(3)
C6 C7 C21B C22B -60.2(6)
C6 C7 C21B C26B 131.1(5)
C26B C21B C22B C23B -6.0(8)
C7 C21B C22B C23B -175.8(5)
C21B C22B C23B C24B 2.5(10)
C22B C23B C24B C25B 1.8(11)
C23B C24B C25B C26B -2.2(10)
C24B C25B C26B C21B -1.6(9)
C22B C21B C26B C25B 5.6(8)
C7 C21B C26B C25B 174.4(5)
C7 N3B C27 C28 -55.6(12)
In1 N3B C27 C28 122.7(6)
Na1 N3B C27 C28 -159.4(4)
C7 N3B C27 C32 135.0(8)
In1 N3B C27 C32 -46.6(11)
Na1 N3B C27 C32 31.3(11)
C7 N3B C27 N3 104(3)
In1 N3B C27 N3 -78(3)
Na1 N3B C27 N3 0(2)
C7 N3 C27 N3B -49(3)
In1 N3 C27 N3B 82(3)
Na1 N3 C27 N3B -180(3)
C7 N3 C27 C28 -25.3(7)
In1 N3 C27 C28 105.6(5)
Na1 N3 C27 C28 -155.8(5)
C7 N3 C27 C32 156.1(3)
In1 N3 C27 C32 -73.0(4)
Na1 N3 C27 C32 25.6(5)
N3B C27 C28 C29 -167.6(9)
C32 C27 C28 C29 3.7(9)
N3 C27 C28 C29 -174.9(6)
C27 C28 C29 C30 -0.3(11)
C28 C29 C30 C31 -0.6(12)
C29 C30 C31 C32 -2.1(13)
C30 C31 C32 O32 -174.5(7)
C30 C31 C32 C27 5.8(11)
N3B C27 C32 O32 -17.3(11)
C28 C27 C32 O32 173.9(5)
N3 C27 C32 O32 -7.4(6)
N3B C27 C32 C31 162.5(11)
C28 C27 C32 C31 -6.4(8)
N3 C27 C32 C31 172.4(6)
C31 C32 O32 C33 -0.6(11)
C27 C32 O32 C33 179.1(8)
C31 C32 O32 Na1 164.4(6)
C27 C32 O32 Na1 -15.9(5)
C32B C27B C28B C29B 3(3)
C27B C28B C29B C30B 0(4)
C28B C29B C30B C31B -6(4)
C29B C30B C31B C32B 10(5)
C30B C31B C32B O32B -173(2)
C30B C31B C32B C27B -6(4)
C28B C27B C32B O32B 167.9(17)
C28B C27B C32B C31B 0(3)
C31B C32B O32B C33B -11(4)
C27B C32B O32B C33B -178(3)
C31B C32B O32B Na1 155(2)
C27B C32B O32B Na1 -13(2)
C44 O41 C41 C42 -42.1(7)
Na1 O41 C41 C42 115.9(5)
C41 O41 C44 C43 48.2(6)
Na1 O41 C44 C43 -110.1(5)
O41 C41 C42 C43 19.8(7)
O41 C44 C43 C42 -33.1(5)
C41 C42 C43 C44 8.9(6)
